data_4122847
loop_
_publ_author_name
'Longstreet, Ashley R.'
'Jo, Minyoung'
'Chandler, Rebecca R.'
'Hanson, Kenneth'
'Zhan, Naiqian'
'Hrudka, Jeremy J.'
'Mattoussi, Hedi'
'Shatruk, Michael'
'McQuade, D. Tyler'

_publ_section_title
;
 Ylidenemalononitrile enamines as fluorescent &quot;turn-on&quot;
 indicators for primary amines.
;
_journal_issue 44
_journal_name_full 'Journal of the American Chemical Society'
_journal_page_first 15493
_journal_page_last 15496
_journal_paper_doi 10.1021/ja509058u
_journal_volume 136
_journal_year 2014
_chemical_formula_sum 'C10 H13 N3'
_chemical_formula_weight 175.23
_chemical_name_systematic
;
 ?
;
_space_group_crystal_system orthorhombic
_space_group_IT_number 61
_space_group_name_Hall '-P 2ac 2ab'
_space_group_name_H-M_alt 'P b c a'
_symmetry_space_group_name_Hall '-P 2ac 2ab'
_symmetry_space_group_name_H-M 'P b c a'
_atom_sites_solution_hydrogens mixed
_audit_creation_method SHELXL-2013
_cell_angle_alpha 90
_cell_angle_beta 90
_cell_angle_gamma 90
_cell_formula_units_Z 8
_cell_length_a 7.7043(9)
_cell_length_b 15.9073(19)
_cell_length_c 15.9426(19)
_cell_measurement_reflns_used 278
_cell_measurement_temperature 230(2)
_cell_measurement_theta_max 25.03
_cell_measurement_theta_min 2.58
_cell_volume 1953.8(4)
_computing_cell_refinement 'SMART V5.625 (Bruker, 2000)'
_computing_data_collection 'SMART V5.625 (Bruker, 2000)'
_computing_data_reduction 'SAINT V6.32 (Bruker, 2001)'
_computing_molecular_graphics CrystalMaker
_computing_publication_material 'SHELXL-2013 (Sheldrick, 2013)'
_computing_structure_refinement 'SHELXL-2013 (Sheldrick, 2013)'
_computing_structure_solution 'SHELXS-2013 (Sheldrick, 2013)'
_diffrn_ambient_temperature 230(2)
_diffrn_measured_fraction_theta_full 1.000
_diffrn_measured_fraction_theta_max 0.968
_diffrn_measurement_device_type 'Bruker APEX II CCD area-detector'
_diffrn_measurement_method 'profile data from \w scans'
_diffrn_radiation_type MoK\a
_diffrn_radiation_wavelength 0.71073
_diffrn_reflns_av_R_equivalents 0.0210
_diffrn_reflns_av_unetI/netI 0.0111
_diffrn_reflns_Laue_measured_fraction_full 1.000
_diffrn_reflns_Laue_measured_fraction_max 0.968
_diffrn_reflns_limit_h_max 10
_diffrn_reflns_limit_h_min -10
_diffrn_reflns_limit_k_max 21
_diffrn_reflns_limit_k_min -21
_diffrn_reflns_limit_l_max 21
_diffrn_reflns_limit_l_min -21
_diffrn_reflns_number 20851
_diffrn_reflns_point_group_measured_fraction_full 1.000
_diffrn_reflns_point_group_measured_fraction_max 0.968
_diffrn_reflns_theta_full 25.242
_diffrn_reflns_theta_max 28.435
_diffrn_reflns_theta_min 2.555
_diffrn_source 'fine-focus sealed tube'
_exptl_absorpt_coefficient_mu 0.074
_exptl_absorpt_correction_T_max 0.998
_exptl_absorpt_correction_T_min 0.987
_exptl_absorpt_correction_type multi-scan
_exptl_absorpt_process_details 'SADABS v2.03 (Bruker, 2003)'
_exptl_crystal_colour yellow
_exptl_crystal_density_diffrn 1.191
_exptl_crystal_description needle
_exptl_crystal_F_000 752
_exptl_crystal_size_max 0.180
_exptl_crystal_size_mid 0.034
_exptl_crystal_size_min 0.021
_refine_diff_density_max 0.221
_refine_diff_density_min -0.197
_refine_diff_density_rms 0.035
_refine_ls_extinction_method none
_refine_ls_goodness_of_fit_ref 1.011
_refine_ls_hydrogen_treatment mixed
_refine_ls_matrix_type full
_refine_ls_number_parameters 124
_refine_ls_number_reflns 2387
_refine_ls_number_restraints 0
_refine_ls_restrained_S_all 1.011
_refine_ls_R_factor_all 0.0493
_refine_ls_R_factor_gt 0.0409
_refine_ls_shift/su_max 0.000
_refine_ls_shift/su_mean 0.000
_refine_ls_structure_factor_coef Fsqd
_refine_ls_weighting_details 'w=1/[\s^2^(Fo^2^)+(0.0679P)^2^+0.3939P] where P=(Fo^2^+2Fc^2^)/3'
_refine_ls_weighting_scheme calc
_refine_ls_wR_factor_gt 0.1143
_refine_ls_wR_factor_ref 0.1231
_reflns_Friedel_coverage 0.000
_reflns_number_gt 2010
_reflns_number_total 2387
_reflns_threshold_expression 'I > 2\s(I)'
_cod_data_source_file ja509058u_si_002.cif
_cod_data_source_block C:\Users\JJ\Desktop\JJHII71A\JJHII71A
_cod_depositor_comments 'Adding full bibliography for 4122846--4122847.cif.'
_cod_database_code 4122847
_shelx_space_group_comment
;
The symmetry employed for this shelxl refinement is uniquely defined
by the following loop, which should always be used as a source of
symmetry information in preference to the above space-group names.
They are only intended as comments.
;
_shelx_estimated_absorpt_t_min 0.987
_shelx_estimated_absorpt_t_max 0.998
_shelxl_version_number 2013-4

loop_
_space_group_symop_operation_xyz
'x, y, z'
'-x+1/2, -y, z+1/2'
'x+1/2, -y+1/2, -z'
'-x, y+1/2, -z+1/2'
'-x, -y, -z'
'x-1/2, y, -z-1/2'
'-x-1/2, y-1/2, z'
'x, -y-1/2, z-1/2'

loop_
_atom_site_label
_atom_site_type_symbol
_atom_site_fract_x
_atom_site_fract_y
_atom_site_fract_z
_atom_site_U_iso_or_equiv
_atom_site_adp_type
_atom_site_occupancy
_atom_site_site_symmetry_order
_atom_site_calc_flag
_atom_site_refinement_flags_posn
_atom_site_refinement_flags_adp
N1 N 0.25021(11) 0.39718(5) 0.18121(5) 0.0331(2) Uani 1 1 d . .
N3 N 0.14029(14) 0.48657(7) 0.08085(6) 0.0450(3) Uani 1 1 d . .
N2 N -0.02306(17) 0.66712(7) 0.19812(8) 0.0600(3) Uani 1 1 d . .
C1 C 0.27770(14) 0.37436(7) 0.26191(7) 0.0386(3) Uani 1 1 d . .
H1 H 0.3309 0.3223 0.2727 0.046 Uiso 1 1 calc R U
C2 C 0.23203(15) 0.42313(8) 0.32775(7) 0.0416(3) Uani 1 1 d . .
H2 H 0.2533 0.4049 0.3829 0.050 Uiso 1 1 calc R U
C3 C 0.15219(14) 0.50155(7) 0.31304(6) 0.0373(3) Uani 1 1 d . .
C4 C 0.12106(13) 0.52465(6) 0.23132(6) 0.0334(2) Uani 1 1 d . .
C5 C 0.16642(13) 0.47230(6) 0.15930(6) 0.0325(2) Uani 1 1 d . .
C6 C 0.30117(14) 0.33932(7) 0.11378(7) 0.0373(3) Uani 1 1 d . .
H6A H 0.4029 0.3070 0.1317 0.045 Uiso 1 1 calc R U
H6B H 0.3337 0.3719 0.0640 0.045 Uiso 1 1 calc R U
C7 C 0.15591(16) 0.27940(8) 0.09126(8) 0.0481(3) Uani 1 1 d . .
H7A H 0.0520 0.3117 0.0764 0.058 Uiso 1 1 calc R U
H7B H 0.1279 0.2445 0.1401 0.058 Uiso 1 1 calc R U
C8 C 0.20625(18) 0.22325(9) 0.01830(8) 0.0530(3) Uani 1 1 d . .
H8A H 0.2264 0.2575 -0.0311 0.080 Uiso 1 1 calc R U
H8B H 0.1132 0.1837 0.0071 0.080 Uiso 1 1 calc R U
H8C H 0.3113 0.1927 0.0322 0.080 Uiso 1 1 calc R U
C9 C 0.10397(18) 0.55655(9) 0.38584(8) 0.0527(3) Uani 1 1 d . .
H9A H 0.1091 0.6150 0.3688 0.079 Uiso 1 1 calc R U
H9B H 0.1845 0.5471 0.4316 0.079 Uiso 1 1 calc R U
H9C H -0.0129 0.5431 0.4041 0.079 Uiso 1 1 calc R U
C10 C 0.04114(15) 0.60395(7) 0.21318(7) 0.0413(3) Uani 1 1 d . .
H3N H 0.0866(19) 0.5361(11) 0.0751(9) 0.059(4) Uiso 1 1 d . .

loop_
_atom_site_aniso_label
_atom_site_aniso_U_11
_atom_site_aniso_U_22
_atom_site_aniso_U_33
_atom_site_aniso_U_23
_atom_site_aniso_U_13
_atom_site_aniso_U_12
N1 0.0341(5) 0.0327(4) 0.0325(4) 0.0008(3) -0.0025(3) 0.0002(3)
N3 0.0552(6) 0.0469(6) 0.0328(5) 0.0061(4) 0.0007(4) 0.0113(5)
N2 0.0678(8) 0.0387(6) 0.0736(8) 0.0063(5) 0.0103(6) 0.0060(5)
C1 0.0394(6) 0.0379(5) 0.0386(6) 0.0082(4) -0.0064(4) -0.0018(4)
C2 0.0452(6) 0.0488(6) 0.0308(5) 0.0073(5) -0.0056(4) -0.0060(5)
C3 0.0361(5) 0.0421(6) 0.0336(5) -0.0027(4) 0.0010(4) -0.0110(4)
C4 0.0339(5) 0.0310(5) 0.0353(5) 0.0003(4) 0.0019(4) -0.0054(4)
C5 0.0318(5) 0.0331(5) 0.0326(5) 0.0033(4) 0.0013(4) -0.0019(4)
C6 0.0354(5) 0.0371(5) 0.0396(6) -0.0025(4) 0.0015(4) 0.0024(4)
C7 0.0428(6) 0.0529(7) 0.0488(7) -0.0146(5) 0.0038(5) -0.0071(5)
C8 0.0571(7) 0.0529(7) 0.0491(7) -0.0135(6) 0.0022(6) -0.0048(6)
C9 0.0583(7) 0.0607(8) 0.0390(6) -0.0128(6) 0.0042(6) -0.0073(6)
C10 0.0447(6) 0.0357(6) 0.0434(6) -0.0001(4) 0.0067(5) -0.0041(5)

loop_
_atom_type_symbol
_atom_type_description
_atom_type_scat_dispersion_real
_atom_type_scat_dispersion_imag
_atom_type_scat_source
C C 0.0033 0.0016 'International Tables Vol C Tables 4.2.6.8 and 6.1.1.4'
H H 0.0000 0.0000 'International Tables Vol C Tables 4.2.6.8 and 6.1.1.4'
N N 0.0061 0.0033 'International Tables Vol C Tables 4.2.6.8 and 6.1.1.4'

loop_
_geom_angle_atom_site_label_1
_geom_angle_atom_site_label_2
_geom_angle_atom_site_label_3
_geom_angle
C1 N1 C5 122.51(9)
C1 N1 C6 119.06(9)
C5 N1 C6 118.34(8)
N1 C1 C2 122.91(10)
C1 C2 C3 119.47(10)
C4 C3 C2 118.03(10)
C4 C3 C9 122.29(11)
C2 C3 C9 119.68(10)
C3 C4 C10 120.10(10)
C3 C4 C5 123.43(10)
C10 C4 C5 116.47(9)
N3 C5 N1 117.67(10)
N3 C5 C4 128.75(10)
N1 C5 C4 113.58(9)
N1 C6 C7 111.76(9)
C6 C7 C8 111.33(10)
N2 C10 C4 179.51(14)

loop_
_geom_bond_atom_site_label_1
_geom_bond_atom_site_label_2
_geom_bond_distance
N1 C1 1.3535(13)
N1 C5 1.4023(13)
N1 C6 1.4687(13)
N3 C5 1.2869(13)
N2 C10 1.1455(16)
C1 C2 1.3518(16)
C2 C3 1.4106(16)
C3 C4 1.3747(14)
C3 C9 1.5001(15)
C4 C10 1.4333(15)
C4 C5 1.4608(14)
C6 C7 1.5133(16)
C7 C8 1.5169(17)
